data_7131148
loop_
_publ_author_name
'Zhou, Ying'
'Yue, Xin'
'Jiang, Feng'
'Sun, Jianwei'
'Guo, Wengang'

_publ_section_title
;
 Catalytic asymmetric synthesis of &#x3b1;-tertiary aminoketones from
 sulfoxonium ylides bearing two aryl groups.
;
_journal_issue 9
_journal_name_full 'Chemical communications (Cambridge, England)'
_journal_page_first 1193
_journal_page_last 1196
_journal_paper_doi 10.1039/d2cc06147c
_journal_volume 59
_journal_year 2023
_chemical_absolute_configuration ad
_chemical_formula_sum 'C25 H20 F N O2'
_chemical_formula_weight 385.42
_space_group_crystal_system monoclinic
_space_group_IT_number 4
_space_group_name_Hall 'P 2yb'
_space_group_name_H-M_alt 'P 1 21 1'
_atom_sites_solution_hydrogens geom
_audit_creation_method SHELXL-2013
_audit_update_record
;
2022-11-12 deposited with the CCDC.	2022-12-30 downloaded from the CCDC.
;
_cell_angle_alpha 90
_cell_angle_beta 107.9640(10)
_cell_angle_gamma 90
_cell_formula_units_Z 2
_cell_length_a 10.7905(3)
_cell_length_b 6.0625(2)
_cell_length_c 15.4957(4)
_cell_measurement_reflns_used 9930
_cell_measurement_temperature 293(2)
_cell_measurement_theta_max 140.158
_cell_measurement_theta_min 8.615
_cell_volume 964.27(5)
_computing_cell_refinement 'Bruker SAINT'
_computing_data_collection 'Bruker APEX2'
_computing_data_reduction 'Bruker SAINT'
_computing_molecular_graphics 'Bruker SHELXTL'
_computing_publication_material 'Bruker SHELXTL'
_computing_structure_refinement 'SHELXL-2013 (Sheldrick, 2013)'
_computing_structure_solution 'SHELXS-97 (Sheldrick 2008)'
_diffrn_ambient_temperature 293(2)
_diffrn_measured_fraction_theta_full 0.964
_diffrn_measured_fraction_theta_max 0.964
_diffrn_measurement_device_type 'Bruker APEX-II CCD'
_diffrn_measurement_method '\f and \w scans'
_diffrn_radiation_type CuK\a
_diffrn_radiation_wavelength 1.54178
_diffrn_reflns_av_R_equivalents 0.0381
_diffrn_reflns_av_unetI/netI 0.0282
_diffrn_reflns_Laue_measured_fraction_full 0.964
_diffrn_reflns_Laue_measured_fraction_max 0.964
_diffrn_reflns_limit_h_max 12
_diffrn_reflns_limit_h_min -12
_diffrn_reflns_limit_k_max 7
_diffrn_reflns_limit_k_min -6
_diffrn_reflns_limit_l_max 16
_diffrn_reflns_limit_l_min -18
_diffrn_reflns_number 15778
_diffrn_reflns_point_group_measured_fraction_full 0.956
_diffrn_reflns_point_group_measured_fraction_max 0.956
_diffrn_reflns_theta_full 67.679
_diffrn_reflns_theta_max 67.953
_diffrn_reflns_theta_min 4.307
_exptl_absorpt_coefficient_mu 0.734
_exptl_absorpt_correction_T_max 0.7533
_exptl_absorpt_correction_T_min 0.4911
_exptl_absorpt_correction_type multi-scan
_exptl_absorpt_process_details sadabs
_exptl_crystal_colour yellow
_exptl_crystal_density_diffrn 1.327
_exptl_crystal_description prismatic
_exptl_crystal_F_000 404
_exptl_crystal_size_max 0.200
_exptl_crystal_size_mid 0.160
_exptl_crystal_size_min 0.120
_refine_diff_density_max 0.146
_refine_diff_density_min -0.125
_refine_diff_density_rms 0.023
_refine_ls_abs_structure_details
; 
 Flack x determined using 1447 quotients [(I+)-(I-)]/[(I+)+(I-)] 
 (Parsons and Flack (2004), Acta Cryst. A60, s61). 
;
_refine_ls_abs_structure_Flack 0.04(6)
_refine_ls_extinction_coef 0.031(8)
_refine_ls_extinction_expression Fc^*^=kFc[1+0.001xFc^2^\l^3^/sin(2\q)]^-1/4^
_refine_ls_extinction_method SHELXL
_refine_ls_goodness_of_fit_ref 1.045
_refine_ls_hydrogen_treatment constr
_refine_ls_matrix_type full
_refine_ls_number_parameters 264
_refine_ls_number_reflns 3354
_refine_ls_number_restraints 1
_refine_ls_restrained_S_all 1.045
_refine_ls_R_factor_all 0.0326
_refine_ls_R_factor_gt 0.0321
_refine_ls_shift/su_max 0.000
_refine_ls_shift/su_mean 0.000
_refine_ls_structure_factor_coef Fsqd
_refine_ls_weighting_details 'w=1/[\s^2^(Fo^2^)+(0.0523P)^2^+0.0831P] where P=(Fo^2^+2Fc^2^)/3'
_refine_ls_weighting_scheme calc
_refine_ls_wR_factor_gt 0.0867
_refine_ls_wR_factor_ref 0.0873
_reflns_Friedel_coverage 0.798
_reflns_Friedel_fraction_full 0.947
_reflns_Friedel_fraction_max 0.945
_reflns_number_gt 3300
_reflns_number_total 3354
_reflns_threshold_expression 'I > 2\s(I)'
_cod_data_source_file d2cc06147c2.cif
_cod_data_source_block cu_d8v22266_0m
_cod_depositor_comments 'Adding full bibliography for 7131148.cif.'
_cod_original_sg_symbol_H-M 'P 21'
_cod_database_code 7131148
_shelx_space_group_comment
; 
The symmetry employed for this shelxl refinement is uniquely defined 
by the following loop, which should always be used as a source of 
symmetry information in preference to the above space-group names. 
They are only intended as comments. 
;
_shelx_estimated_absorpt_t_min 0.867
_shelx_estimated_absorpt_t_max 0.917
_shelxl_version_number 2013-4

loop_
_space_group_symop_operation_xyz
'x, y, z'
'-x, y+1/2, -z'

loop_
_atom_site_label
_atom_site_type_symbol
_atom_site_fract_x
_atom_site_fract_y
_atom_site_fract_z
_atom_site_U_iso_or_equiv
_atom_site_adp_type
_atom_site_occupancy
_atom_site_site_symmetry_order
_atom_site_calc_flag
_atom_site_refinement_flags_posn
_atom_site_refinement_flags_adp
_atom_site_refinement_flags_occupancy
_atom_site_disorder_assembly
_atom_site_disorder_group
F1 F 1.05167(16) 0.2256(4) 0.95971(10) 0.0881(6) Uani 1 1 d . . . . .
O1 O 0.57156(17) 0.1732(3) 0.55498(11) 0.0642(5) Uani 1 1 d . . . . .
O2 O 0.28512(17) 0.6732(4) 0.94558(12) 0.0721(6) Uani 1 1 d . . . . .
N1 N 0.49267(16) 0.3825(4) 0.67836(13) 0.0560(5) Uani 1 1 d . . . . .
H1 H 0.4448 0.2903 0.6402 0.067 Uiso 1 1 calc R U . . .
C1 C 0.72873(18) 0.3419(3) 0.45851(13) 0.0407(4) Uani 1 1 d . . . . .
H1A H 0.6916 0.2032 0.4432 0.049 Uiso 1 1 calc R U . . .
C2 C 0.80827(17) 0.4301(3) 0.40931(12) 0.0397(4) Uani 1 1 d . . . . .
C3 C 0.8336(2) 0.3150(4) 0.33749(14) 0.0482(5) Uani 1 1 d . . . . .
H3 H 0.7971 0.1764 0.3210 0.058 Uiso 1 1 calc R U . . .
C4 C 0.9113(2) 0.4048(4) 0.29187(15) 0.0552(6) Uani 1 1 d . . . . .
H4 H 0.9260 0.3281 0.2440 0.066 Uiso 1 1 calc R U . . .
C5 C 0.9690(2) 0.6129(4) 0.31683(15) 0.0536(5) Uani 1 1 d . . . . .
H5 H 1.0233 0.6711 0.2862 0.064 Uiso 1 1 calc R U . . .
C6 C 0.94632(19) 0.7290(4) 0.38509(14) 0.0480(5) Uani 1 1 d . . . . .
H6 H 0.9847 0.8668 0.4005 0.058 Uiso 1 1 calc R U . . .
C7 C 0.86451(18) 0.6428(3) 0.43332(12) 0.0406(4) Uani 1 1 d . . . . .
C8 C 0.83586(19) 0.7603(3) 0.50331(13) 0.0447(5) Uani 1 1 d . . . . .
H8 H 0.8704 0.9008 0.5184 0.054 Uiso 1 1 calc R U . . .
C9 C 0.75860(19) 0.6720(3) 0.54913(13) 0.0448(5) Uani 1 1 d . . . . .
H9 H 0.7404 0.7535 0.5946 0.054 Uiso 1 1 calc R U . . .
C10 C 0.70531(17) 0.4569(3) 0.52848(13) 0.0404(4) Uani 1 1 d . . . . .
C11 C 0.62422(18) 0.3495(4) 0.57878(14) 0.0448(5) Uani 1 1 d . . . . .
C12 C 0.61276(18) 0.4568(4) 0.66576(14) 0.0450(5) Uani 1 1 d . . . . .
H12 H 0.6094 0.6174 0.6581 0.054 Uiso 1 1 calc R U . . .
C13 C 0.73333(18) 0.3963(3) 0.74489(13) 0.0428(5) Uani 1 1 d . . . . .
C14 C 0.8353(2) 0.5430(4) 0.77935(15) 0.0495(5) Uani 1 1 d . . . . .
H14 H 0.8315 0.6820 0.7533 0.059 Uiso 1 1 calc R U . . .
C15 C 0.9430(2) 0.4865(5) 0.85195(15) 0.0569(6) Uani 1 1 d . . . . .
H15 H 1.0108 0.5859 0.8749 0.068 Uiso 1 1 calc R U . . .
C16 C 0.9468(2) 0.2819(5) 0.88875(15) 0.0577(6) Uani 1 1 d . . . . .
C17 C 0.8488(3) 0.1318(4) 0.85752(17) 0.0645(6) Uani 1 1 d . . . . .
H17 H 0.8536 -0.0064 0.8844 0.077 Uiso 1 1 calc R U . . .
C18 C 0.7421(2) 0.1901(4) 0.78494(15) 0.0565(6) Uani 1 1 d . . . . .
H18 H 0.6750 0.0890 0.7626 0.068 Uiso 1 1 calc R U . . .
C19 C 0.45161(18) 0.4554(4) 0.75046(13) 0.0434(5) Uani 1 1 d . . . . .
C20 C 0.4932(2) 0.6517(4) 0.79610(16) 0.0515(5) Uani 1 1 d . . . . .
H20 H 0.5571 0.7339 0.7820 0.062 Uiso 1 1 calc R U . . .
C21 C 0.4418(2) 0.7289(4) 0.86224(15) 0.0515(5) Uani 1 1 d . . . . .
H21 H 0.4714 0.8610 0.8920 0.062 Uiso 1 1 calc R U . . .
C22 C 0.3469(2) 0.6091(4) 0.88368(14) 0.0498(5) Uani 1 1 d . . . . .
C23 C 0.3073(2) 0.4097(4) 0.84099(14) 0.0500(5) Uani 1 1 d . . . . .
H23 H 0.2448 0.3266 0.8564 0.060 Uiso 1 1 calc R U . . .
C24 C 0.35915(19) 0.3322(4) 0.77602(14) 0.0459(5) Uani 1 1 d . . . . .
H24 H 0.3324 0.1963 0.7488 0.055 Uiso 1 1 calc R U . . .
C25 C 0.3285(3) 0.8686(5) 0.9951(2) 0.0746(8) Uani 1 1 d . . . . .
H25A H 0.3217 0.9894 0.9538 0.112 Uiso 1 1 calc R U . . .
H25B H 0.4177 0.8514 1.0317 0.112 Uiso 1 1 calc R U . . .
H25C H 0.2757 0.8981 1.0336 0.112 Uiso 1 1 calc R U . . .

loop_
_atom_site_aniso_label
_atom_site_aniso_U_11
_atom_site_aniso_U_22
_atom_site_aniso_U_33
_atom_site_aniso_U_23
_atom_site_aniso_U_13
_atom_site_aniso_U_12
F1 0.0815(10) 0.1106(15) 0.0588(8) 0.0155(9) 0.0021(7) 0.0149(10)
O1 0.0716(10) 0.0590(10) 0.0712(10) -0.0222(8) 0.0354(8) -0.0262(8)
O2 0.0752(11) 0.0864(14) 0.0687(10) -0.0220(10) 0.0430(9) -0.0208(10)
N1 0.0433(9) 0.0688(13) 0.0610(11) -0.0198(9) 0.0238(8) -0.0164(9)
C1 0.0392(9) 0.0359(10) 0.0433(10) -0.0028(8) 0.0072(7) -0.0014(7)
C2 0.0361(8) 0.0409(10) 0.0380(9) 0.0009(8) 0.0054(7) 0.0033(7)
C3 0.0468(10) 0.0493(12) 0.0469(11) -0.0069(9) 0.0122(9) 0.0021(9)
C4 0.0505(11) 0.0697(15) 0.0466(11) -0.0029(10) 0.0166(9) 0.0078(11)
C5 0.0465(11) 0.0657(14) 0.0491(11) 0.0111(10) 0.0155(9) 0.0018(10)
C6 0.0440(10) 0.0497(12) 0.0467(10) 0.0111(9) 0.0086(8) -0.0011(9)
C7 0.0388(9) 0.0399(10) 0.0376(9) 0.0038(7) 0.0038(7) 0.0017(7)
C8 0.0482(10) 0.0369(10) 0.0441(10) -0.0015(8) 0.0073(8) -0.0047(8)
C9 0.0507(10) 0.0411(11) 0.0416(9) -0.0063(8) 0.0129(8) -0.0007(8)
C10 0.0371(9) 0.0407(10) 0.0414(10) -0.0018(8) 0.0092(7) 0.0017(8)
C11 0.0399(10) 0.0462(12) 0.0479(11) -0.0062(9) 0.0130(8) -0.0037(8)
C12 0.0402(10) 0.0458(11) 0.0519(11) -0.0047(9) 0.0187(8) -0.0047(8)
C13 0.0449(10) 0.0444(11) 0.0436(10) -0.0055(8) 0.0203(8) -0.0022(8)
C14 0.0508(12) 0.0488(12) 0.0496(12) -0.0020(9) 0.0168(9) -0.0076(9)
C15 0.0528(12) 0.0701(16) 0.0462(11) -0.0064(10) 0.0128(9) -0.0109(10)
C16 0.0581(13) 0.0712(15) 0.0426(11) 0.0023(10) 0.0137(9) 0.0092(11)
C17 0.0823(16) 0.0512(14) 0.0620(14) 0.0081(11) 0.0249(12) 0.0068(12)
C18 0.0615(13) 0.0490(13) 0.0590(12) -0.0008(10) 0.0186(10) -0.0095(10)
C19 0.0358(9) 0.0485(11) 0.0458(10) -0.0006(8) 0.0124(8) -0.0004(8)
C20 0.0452(10) 0.0525(13) 0.0631(12) -0.0063(10) 0.0258(9) -0.0102(9)
C21 0.0527(11) 0.0482(12) 0.0558(12) -0.0089(10) 0.0198(9) -0.0066(9)
C22 0.0461(10) 0.0614(13) 0.0438(10) -0.0004(9) 0.0165(8) -0.0006(9)
C23 0.0450(10) 0.0588(14) 0.0483(11) 0.0044(9) 0.0175(8) -0.0109(9)
C24 0.0423(10) 0.0454(11) 0.0478(10) -0.0006(9) 0.0104(8) -0.0055(8)
C25 0.0868(17) 0.0763(19) 0.0712(16) -0.0164(14) 0.0399(14) -0.0064(14)

loop_
_atom_type_symbol
_atom_type_description
_atom_type_scat_dispersion_real
_atom_type_scat_dispersion_imag
_atom_type_scat_source
C C 0.0181 0.0091 'International Tables Vol C Tables 4.2.6.8 and 6.1.1.4'
H H 0.0000 0.0000 'International Tables Vol C Tables 4.2.6.8 and 6.1.1.4'
F F 0.0727 0.0534 'International Tables Vol C Tables 4.2.6.8 and 6.1.1.4'
N N 0.0311 0.0180 'International Tables Vol C Tables 4.2.6.8 and 6.1.1.4'
O O 0.0492 0.0322 'International Tables Vol C Tables 4.2.6.8 and 6.1.1.4'

loop_
_geom_angle_atom_site_label_1
_geom_angle_atom_site_label_2
_geom_angle_atom_site_label_3
_geom_angle
_geom_angle_site_symmetry_1
_geom_angle_site_symmetry_3
_geom_angle_publ_flag
C22 O2 C25 117.60(19) . . ?
C19 N1 C12 122.05(17) . . ?
C19 N1 H1 119.0 . . ?
C12 N1 H1 119.0 . . ?
C10 C1 C2 121.43(17) . . ?
C10 C1 H1A 119.3 . . ?
C2 C1 H1A 119.3 . . ?
C3 C2 C1 122.34(18) . . ?
C3 C2 C7 118.90(18) . . ?
C1 C2 C7 118.75(17) . . ?
C4 C3 C2 120.7(2) . . ?
C4 C3 H3 119.6 . . ?
C2 C3 H3 119.6 . . ?
C3 C4 C5 120.4(2) . . ?
C3 C4 H4 119.8 . . ?
C5 C4 H4 119.8 . . ?
C6 C5 C4 120.6(2) . . ?
C6 C5 H5 119.7 . . ?
C4 C5 H5 119.7 . . ?
C5 C6 C7 120.7(2) . . ?
C5 C6 H6 119.6 . . ?
C7 C6 H6 119.6 . . ?
C8 C7 C6 122.55(19) . . ?
C8 C7 C2 118.80(17) . . ?
C6 C7 C2 118.65(18) . . ?
C9 C8 C7 121.17(18) . . ?
C9 C8 H8 119.4 . . ?
C7 C8 H8 119.4 . . ?
C8 C9 C10 120.94(18) . . ?
C8 C9 H9 119.5 . . ?
C10 C9 H9 119.5 . . ?
C1 C10 C9 118.83(18) . . ?
C1 C10 C11 118.12(17) . . ?
C9 C10 C11 123.05(17) . . ?
O1 C11 C10 121.44(18) . . ?
O1 C11 C12 118.88(19) . . ?
C10 C11 C12 119.58(17) . . ?
N1 C12 C13 113.20(17) . . ?
N1 C12 C11 107.80(16) . . ?
C13 C12 C11 108.83(16) . . ?
N1 C12 H12 109.0 . . ?
C13 C12 H12 109.0 . . ?
C11 C12 H12 109.0 . . ?
C18 C13 C14 118.0(2) . . ?
C18 C13 C12 119.88(18) . . ?
C14 C13 C12 122.12(19) . . ?
C15 C14 C13 121.3(2) . . ?
C15 C14 H14 119.3 . . ?
C13 C14 H14 119.3 . . ?
C16 C15 C14 118.3(2) . . ?
C16 C15 H15 120.8 . . ?
C14 C15 H15 120.8 . . ?
F1 C16 C15 118.6(2) . . ?
F1 C16 C17 118.8(2) . . ?
C15 C16 C17 122.6(2) . . ?
C16 C17 C18 118.5(2) . . ?
C16 C17 H17 120.8 . . ?
C18 C17 H17 120.8 . . ?
C17 C18 C13 121.3(2) . . ?
C17 C18 H18 119.4 . . ?
C13 C18 H18 119.4 . . ?
C20 C19 N1 123.22(19) . . ?
C20 C19 C24 117.46(19) . . ?
N1 C19 C24 119.24(19) . . ?
C19 C20 C21 121.73(19) . . ?
C19 C20 H20 119.1 . . ?
C21 C20 H20 119.1 . . ?
C22 C21 C20 119.8(2) . . ?
C22 C21 H21 120.1 . . ?
C20 C21 H21 120.1 . . ?
C21 C22 O2 125.0(2) . . ?
C21 C22 C23 119.30(19) . . ?
O2 C22 C23 115.72(19) . . ?
C24 C23 C22 120.90(18) . . ?
C24 C23 H23 119.5 . . ?
C22 C23 H23 119.5 . . ?
C23 C24 C19 120.76(19) . . ?
C23 C24 H24 119.6 . . ?
C19 C24 H24 119.6 . . ?
O2 C25 H25A 109.5 . . ?
O2 C25 H25B 109.5 . . ?
H25A C25 H25B 109.5 . . ?
O2 C25 H25C 109.5 . . ?
H25A C25 H25C 109.5 . . ?
H25B C25 H25C 109.5 . . ?

loop_
_geom_bond_atom_site_label_1
_geom_bond_atom_site_label_2
_geom_bond_distance
_geom_bond_site_symmetry_2
_geom_bond_publ_flag
F1 C16 1.356(3) . ?
O1 C11 1.213(3) . ?
O2 C22 1.382(3) . ?
O2 C25 1.411(3) . ?
N1 C19 1.395(3) . ?
N1 C12 1.441(2) . ?
N1 H1 0.8600 . ?
C1 C10 1.376(3) . ?
C1 C2 1.417(3) . ?
C1 H1A 0.9300 . ?
C2 C3 1.410(3) . ?
C2 C7 1.425(3) . ?
C3 C4 1.365(3) . ?
C3 H3 0.9300 . ?
C4 C5 1.407(4) . ?
C4 H4 0.9300 . ?
C5 C6 1.355(3) . ?
C5 H5 0.9300 . ?
C6 C7 1.421(3) . ?
C6 H6 0.9300 . ?
C7 C8 1.409(3) . ?
C8 C9 1.361(3) . ?
C8 H8 0.9300 . ?
C9 C10 1.421(3) . ?
C9 H9 0.9300 . ?
C10 C11 1.489(3) . ?
C11 C12 1.535(3) . ?
C12 C13 1.532(3) . ?
C12 H12 0.9800 . ?
C13 C18 1.385(3) . ?
C13 C14 1.388(3) . ?
C14 C15 1.388(3) . ?
C14 H14 0.9300 . ?
C15 C16 1.360(4) . ?
C15 H15 0.9300 . ?
C16 C17 1.365(4) . ?
C17 C18 1.385(3) . ?
C17 H17 0.9300 . ?
C18 H18 0.9300 . ?
C19 C20 1.387(3) . ?
C19 C24 1.398(3) . ?
C20 C21 1.388(3) . ?
C20 H20 0.9300 . ?
C21 C22 1.377(3) . ?
C21 H21 0.9300 . ?
C22 C23 1.381(3) . ?
C23 C24 1.376(3) . ?
C23 H23 0.9300 . ?
C24 H24 0.9300 . ?
C25 H25A 0.9600 . ?
C25 H25B 0.9600 . ?
C25 H25C 0.9600 . ?

loop_
_geom_torsion_atom_site_label_1
_geom_torsion_atom_site_label_2
_geom_torsion_atom_site_label_3
_geom_torsion_atom_site_label_4
_geom_torsion
_geom_torsion_site_symmetry_1
_geom_torsion_site_symmetry_2
_geom_torsion_site_symmetry_3
_geom_torsion_site_symmetry_4
_geom_torsion_publ_flag
C10 C1 C2 C3 179.92(17) . . . . ?
C10 C1 C2 C7 -0.1(3) . . . . ?
C1 C2 C3 C4 -179.70(18) . . . . ?
C7 C2 C3 C4 0.3(3) . . . . ?
C2 C3 C4 C5 1.0(3) . . . . ?
C3 C4 C5 C6 -1.4(3) . . . . ?
C4 C5 C6 C7 0.5(3) . . . . ?
C5 C6 C7 C8 -178.47(18) . . . . ?
C5 C6 C7 C2 0.9(3) . . . . ?
C3 C2 C7 C8 178.11(17) . . . . ?
C1 C2 C7 C8 -1.9(2) . . . . ?
C3 C2 C7 C6 -1.3(3) . . . . ?
C1 C2 C7 C6 178.76(16) . . . . ?
C6 C7 C8 C9 -179.06(18) . . . . ?
C2 C7 C8 C9 1.6(3) . . . . ?
C7 C8 C9 C10 0.7(3) . . . . ?
C2 C1 C10 C9 2.3(3) . . . . ?
C2 C1 C10 C11 -178.02(16) . . . . ?
C8 C9 C10 C1 -2.6(3) . . . . ?
C8 C9 C10 C11 177.72(18) . . . . ?
C1 C10 C11 O1 -5.6(3) . . . . ?
C9 C10 C11 O1 174.0(2) . . . . ?
C1 C10 C11 C12 170.92(17) . . . . ?
C9 C10 C11 C12 -9.4(3) . . . . ?
C19 N1 C12 C13 61.4(3) . . . . ?
C19 N1 C12 C11 -178.2(2) . . . . ?
O1 C11 C12 N1 -27.7(3) . . . . ?
C10 C11 C12 N1 155.73(18) . . . . ?
O1 C11 C12 C13 95.5(2) . . . . ?
C10 C11 C12 C13 -81.1(2) . . . . ?
N1 C12 C13 C18 41.3(3) . . . . ?
C11 C12 C13 C18 -78.6(2) . . . . ?
N1 C12 C13 C14 -138.0(2) . . . . ?
C11 C12 C13 C14 102.1(2) . . . . ?
C18 C13 C14 C15 -0.2(3) . . . . ?
C12 C13 C14 C15 179.04(19) . . . . ?
C13 C14 C15 C16 0.3(3) . . . . ?
C14 C15 C16 F1 180.0(2) . . . . ?
C14 C15 C16 C17 -0.5(4) . . . . ?
F1 C16 C17 C18 -179.9(2) . . . . ?
C15 C16 C17 C18 0.6(4) . . . . ?
C16 C17 C18 C13 -0.6(4) . . . . ?
C14 C13 C18 C17 0.4(3) . . . . ?
C12 C13 C18 C17 -178.9(2) . . . . ?
C12 N1 C19 C20 22.9(3) . . . . ?
C12 N1 C19 C24 -160.4(2) . . . . ?
N1 C19 C20 C21 174.2(2) . . . . ?
C24 C19 C20 C21 -2.5(3) . . . . ?
C19 C20 C21 C22 -0.1(3) . . . . ?
C20 C21 C22 O2 -177.4(2) . . . . ?
C20 C21 C22 C23 2.1(3) . . . . ?
C25 O2 C22 C21 -4.5(4) . . . . ?
C25 O2 C22 C23 175.9(2) . . . . ?
C21 C22 C23 C24 -1.5(3) . . . . ?
O2 C22 C23 C24 178.0(2) . . . . ?
C22 C23 C24 C19 -1.1(3) . . . . ?
C20 C19 C24 C23 3.1(3) . . . . ?
N1 C19 C24 C23 -173.79(19) . . . . ?
